data_7013814
loop_
_publ_author_name
'Burchell, Colin J.'
'Aucott, Stephen M.'
'Milton, Heather L.'
'Slawin, Alexandra M. Z.'
'Derek Woollins, J.'

_publ_section_title
;
 Synthesis and characterisation of cyanodithioimidocarbonate [C2N2S2]2-
 complexes.
;
_journal_issue 3
_journal_name_full 'Dalton transactions (Cambridge, England : 2003)'
_journal_page_first 369
_journal_page_last 374
_journal_paper_doi 10.1039/b314949h
_journal_year 2004
_chemical_formula_moiety '[C2 N2 S2].[C8 H11 P]2.Pt'
_chemical_formula_sum 'C18 H22 N2 P2 Pt S2'
_chemical_formula_weight 587.53
_chemical_name_systematic
;
?
;
_space_group_IT_number 15
_symmetry_cell_setting monoclinic
_symmetry_space_group_name_Hall '-C 2yc'
_symmetry_space_group_name_H-M 'C 1 2/c 1'
_atom_sites_solution_hydrogens geom
_atom_sites_solution_primary direct
_atom_sites_solution_secondary difmap
_audit_creation_method SHELXL-97
_cell_angle_alpha 90.00
_cell_angle_beta 92.792(9)
_cell_angle_gamma 90.00
_cell_formula_units_Z 8
_cell_length_a 33.846(10)
_cell_length_b 11.431(7)
_cell_length_c 11.030(7)
_cell_measurement_reflns_used 5262
_cell_measurement_temperature 293(2)
_cell_measurement_theta_max 24.7121
_cell_measurement_theta_min 2.2553
_cell_volume 4262(4)
_computing_cell_refinement 'CrystalClear (Rigaku Corp., 2000)'
_computing_data_collection 'CrystalClear (Rigaku Corp., 2000)'
_computing_data_reduction 'CrystalClear (Rigaku Corp., 2000)'
_computing_molecular_graphics SHELXTL
_computing_publication_material SHELXTL
_computing_structure_refinement 'SHELXL-97 (Sheldrick, 1997)'
_computing_structure_solution 'SHELXS-97 (Sheldrick, 1990)'
_diffrn_ambient_temperature 293(2)
_diffrn_detector_area_resol_mean 0.85
_diffrn_measured_fraction_theta_full 0.898
_diffrn_measured_fraction_theta_max 0.898
_diffrn_measurement_device_type CCD
_diffrn_measurement_method dtprofit.ref
_diffrn_radiation_monochromator graphite
_diffrn_radiation_source 'fine-focus sealed tube'
_diffrn_radiation_type MoK\a
_diffrn_radiation_wavelength 0.71073
_diffrn_reflns_av_R_equivalents 0.0352
_diffrn_reflns_av_sigmaI/netI 0.0472
_diffrn_reflns_limit_h_max 39
_diffrn_reflns_limit_h_min -36
_diffrn_reflns_limit_k_max 13
_diffrn_reflns_limit_k_min -9
_diffrn_reflns_limit_l_max 12
_diffrn_reflns_limit_l_min -11
_diffrn_reflns_number 7744
_diffrn_reflns_theta_full 24.71
_diffrn_reflns_theta_max 24.71
_diffrn_reflns_theta_min 2.54
_exptl_absorpt_coefficient_mu 6.934
_exptl_absorpt_correction_T_max 1.00000
_exptl_absorpt_correction_T_min 0.6684
_exptl_absorpt_correction_type multi-scan
_exptl_crystal_colour Colorless
_exptl_crystal_density_diffrn 1.831
_exptl_crystal_density_method 'not measured'
_exptl_crystal_description Prism
_exptl_crystal_F_000 2272
_exptl_crystal_size_max 0.1500
_exptl_crystal_size_mid 0.1000
_exptl_crystal_size_min 0.0600
_refine_diff_density_max 0.673
_refine_diff_density_min -0.653
_refine_diff_density_rms 0.122
_refine_ls_extinction_coef 0.00023(4)
_refine_ls_extinction_expression Fc^*^=kFc[1+0.001xFc^2^\l^3^/sin(2\q)]^-1/4^
_refine_ls_extinction_method SHELXL
_refine_ls_goodness_of_fit_ref 1.029
_refine_ls_hydrogen_treatment riding
_refine_ls_matrix_type full
_refine_ls_number_parameters 227
_refine_ls_number_reflns 3264
_refine_ls_number_restraints 0
_refine_ls_restrained_S_all 1.029
_refine_ls_R_factor_all 0.0467
_refine_ls_R_factor_gt 0.0345
_refine_ls_shift/su_max 0.002
_refine_ls_shift/su_mean 0.000
_refine_ls_structure_factor_coef Fsqd
_refine_ls_weighting_details 'calc w=1/[\s^2^(Fo^2^)+(0.0315P)^2^+9.4807P] where P=(Fo^2^+2Fc^2^)/3'
_refine_ls_weighting_scheme calc
_refine_ls_wR_factor_gt 0.0676
_refine_ls_wR_factor_ref 0.0712
_reflns_number_gt 2747
_reflns_number_total 3264
_reflns_threshold_expression >2sigma(I)
_cod_data_source_file b314949h.txt
_cod_data_source_block 4
_cod_depositor_comments
;
The following automatic conversions were performed:
'_symmetry_cell_setting' value 'Monoclinic' changed to 'monoclinic'
according to '/home/saulius/struct/CIF-dictionaries/cif_core.dic'
dictionary named 'cif_core.dic' version 2.4.1 from
2010-06-29.

'_exptl_absorpt_correction_type' value 'Multi-scan' changed
to 'multi-scan' according to
'/home/saulius/struct/CIF-dictionaries/cif_core.dic' dictionary named
'cif_core.dic' version 2.4.1 from 2010-06-29.

Automatic conversion script
Id: cif_fix_enum 1527 2010-12-29 10:47:43Z saulius 
;
_cod_original_sg_symbol_H-M C2/c
_cod_database_code 7013814

loop_
_symmetry_equiv_pos_as_xyz
'x, y, z'
'-x, y, -z+1/2'
'x+1/2, y+1/2, z'
'-x+1/2, y+1/2, -z+1/2'
'-x, -y, -z'
'x, -y, z-1/2'
'-x+1/2, -y+1/2, -z'
'x+1/2, -y+1/2, z-1/2'

loop_
_atom_site_label
_atom_site_type_symbol
_atom_site_fract_x
_atom_site_fract_y
_atom_site_fract_z
_atom_site_U_iso_or_equiv
_atom_site_adp_type
_atom_site_occupancy
_atom_site_symmetry_multiplicity
_atom_site_calc_flag
_atom_site_refinement_flags
_atom_site_disorder_assembly
_atom_site_disorder_group
Pt1 Pt 0.634292(7) 0.08693(2) 0.09288(2) 0.03006(12) Uani 1 1 d . . .
S1 S 0.61269(5) -0.09719(14) 0.15758(17) 0.0420(4) Uani 1 1 d . . .
S2 S 0.67414(5) -0.05024(17) -0.00376(17) 0.0472(5) Uani 1 1 d . . .
C1 C 0.64754(19) -0.1583(6) 0.0663(6) 0.0377(16) Uani 1 1 d . . .
N1 N 0.65352(19) -0.2687(5) 0.0456(5) 0.0516(16) Uani 1 1 d . . .
C2 C 0.6293(3) -0.3442(7) 0.0920(7) 0.053(2) Uani 1 1 d . . .
N2 N 0.6080(3) -0.4181(6) 0.1242(7) 0.076(2) Uani 1 1 d . . .
P1 P 0.58818(5) 0.18810(15) 0.19230(15) 0.0336(4) Uani 1 1 d . . .
C3 C 0.5664(2) 0.1025(6) 0.3099(6) 0.0453(18) Uani 1 1 d . . .
H3A H 0.5472 0.1489 0.3492 0.068 Uiso 1 1 calc R . .
H3B H 0.5867 0.0785 0.3684 0.068 Uiso 1 1 calc R . .
H3C H 0.5538 0.0346 0.2744 0.068 Uiso 1 1 calc R . .
C4 C 0.6026(2) 0.3214(6) 0.2708(6) 0.0442(17) Uani 1 1 d . . .
H4A H 0.5802 0.3542 0.3083 0.066 Uiso 1 1 calc R . .
H4B H 0.6125 0.3764 0.2138 0.066 Uiso 1 1 calc R . .
H4C H 0.6230 0.3043 0.3319 0.066 Uiso 1 1 calc R . .
C5 C 0.54606(18) 0.2245(6) 0.0910(6) 0.0367(15) Uani 1 1 d . . .
C6 C 0.5339(2) 0.1424(8) 0.0037(7) 0.063(2) Uani 1 1 d . . .
H6A H 0.5478 0.0725 -0.0009 0.075 Uiso 1 1 calc R . .
C7 C 0.5025(3) 0.1612(10) -0.0749(8) 0.079(3) Uani 1 1 d . . .
H7A H 0.4950 0.1041 -0.1315 0.094 Uiso 1 1 calc R . .
C8 C 0.4818(3) 0.2635(9) -0.0712(8) 0.076(3) Uani 1 1 d . . .
H8A H 0.4609 0.2772 -0.1270 0.091 Uiso 1 1 calc R . .
C9 C 0.4920(2) 0.3462(8) 0.0151(9) 0.073(3) Uani 1 1 d . . .
H9A H 0.4774 0.4148 0.0195 0.088 Uiso 1 1 calc R . .
C10 C 0.5245(2) 0.3272(7) 0.0967(8) 0.060(2) Uani 1 1 d . . .
H10A H 0.5315 0.3836 0.1546 0.073 Uiso 1 1 calc R . .
P2 P 0.66116(5) 0.24751(15) 0.00876(14) 0.0333(4) Uani 1 1 d . . .
C11 C 0.6261(2) 0.3447(6) -0.0680(6) 0.0431(17) Uani 1 1 d . . .
H11A H 0.6399 0.4099 -0.1007 0.065 Uiso 1 1 calc R . .
H11B H 0.6075 0.3724 -0.0113 0.065 Uiso 1 1 calc R . .
H11C H 0.6121 0.3033 -0.1326 0.065 Uiso 1 1 calc R . .
C12 C 0.6948(2) 0.2130(7) -0.1081(6) 0.054(2) Uani 1 1 d . . .
H12A H 0.7052 0.2841 -0.1402 0.080 Uiso 1 1 calc R . .
H12B H 0.6810 0.1704 -0.1720 0.080 Uiso 1 1 calc R . .
H12C H 0.7161 0.1662 -0.0742 0.080 Uiso 1 1 calc R . .
C13 C 0.69052(18) 0.3373(6) 0.1156(5) 0.0325(15) Uani 1 1 d . . .
C14 C 0.7014(2) 0.4507(6) 0.0872(6) 0.0423(17) Uani 1 1 d . . .
H14A H 0.6927 0.4826 0.0130 0.051 Uiso 1 1 calc R . .
C15 C 0.7246(2) 0.5168(7) 0.1662(7) 0.0529(19) Uani 1 1 d . . .
H15A H 0.7310 0.5934 0.1466 0.063 Uiso 1 1 calc R . .
C16 C 0.7384(2) 0.4688(8) 0.2748(7) 0.057(2) Uani 1 1 d . . .
H16A H 0.7550 0.5122 0.3273 0.069 Uiso 1 1 calc R . .
C17 C 0.7278(2) 0.3576(7) 0.3056(6) 0.053(2) Uani 1 1 d . . .
H17A H 0.7367 0.3263 0.3797 0.064 Uiso 1 1 calc R . .
C18 C 0.7037(2) 0.2916(6) 0.2268(6) 0.0434(17) Uani 1 1 d . . .
H18A H 0.6964 0.2163 0.2485 0.052 Uiso 1 1 calc R . .

loop_
_atom_site_aniso_label
_atom_site_aniso_U_11
_atom_site_aniso_U_22
_atom_site_aniso_U_33
_atom_site_aniso_U_23
_atom_site_aniso_U_13
_atom_site_aniso_U_12
Pt1 0.03023(16) 0.02497(16) 0.03484(19) -0.00032(11) -0.00004(10) 0.00032(11)
S1 0.0473(10) 0.0262(9) 0.0529(11) 0.0040(8) 0.0067(9) 0.0004(8)
S2 0.0447(11) 0.0374(10) 0.0603(12) -0.0061(9) 0.0095(9) 0.0062(8)
C1 0.039(4) 0.032(4) 0.041(4) -0.005(3) -0.011(3) 0.002(3)
N1 0.071(4) 0.032(4) 0.051(4) 0.001(3) -0.009(3) 0.009(3)
C2 0.075(6) 0.035(5) 0.046(5) -0.005(4) -0.007(4) 0.023(4)
N2 0.118(7) 0.037(4) 0.073(5) 0.000(4) 0.012(5) 0.007(4)
P1 0.0380(10) 0.0283(10) 0.0346(10) 0.0007(7) 0.0030(8) -0.0003(8)
C3 0.053(4) 0.039(4) 0.045(4) 0.001(3) 0.012(3) -0.003(3)
C4 0.046(4) 0.042(4) 0.045(4) -0.012(3) 0.007(3) -0.006(3)
C5 0.031(3) 0.036(4) 0.043(4) 0.006(3) 0.006(3) 0.001(3)
C6 0.049(5) 0.087(7) 0.051(5) -0.016(5) -0.010(4) 0.021(5)
C7 0.066(6) 0.100(8) 0.068(6) -0.021(6) -0.016(5) 0.008(6)
C8 0.064(6) 0.090(8) 0.070(6) 0.032(6) -0.019(5) -0.014(6)
C9 0.045(5) 0.049(6) 0.125(8) 0.034(6) -0.005(5) 0.003(4)
C10 0.049(5) 0.034(4) 0.097(6) 0.007(4) -0.009(4) -0.001(4)
P2 0.0350(9) 0.0314(10) 0.0338(9) 0.0001(7) 0.0035(7) -0.0041(8)
C11 0.053(4) 0.038(4) 0.038(4) 0.006(3) -0.008(3) -0.005(3)
C12 0.066(5) 0.048(5) 0.048(4) -0.011(4) 0.023(4) -0.009(4)
C13 0.032(3) 0.033(4) 0.033(4) -0.004(3) 0.005(3) -0.003(3)
C14 0.044(4) 0.036(4) 0.048(4) -0.002(3) 0.007(3) 0.000(3)
C15 0.051(5) 0.034(4) 0.074(5) -0.006(4) 0.006(4) -0.001(4)
C16 0.049(5) 0.054(5) 0.069(6) -0.022(4) -0.002(4) -0.005(4)
C17 0.052(5) 0.064(6) 0.043(5) -0.011(4) -0.007(4) 0.006(4)
C18 0.048(4) 0.043(4) 0.039(4) 0.000(3) 0.000(3) -0.004(3)

loop_
_atom_type_symbol
_atom_type_description
_atom_type_scat_dispersion_real
_atom_type_scat_dispersion_imag
_atom_type_scat_source
C C 0.0033 0.0016 'International Tables Vol C Tables 4.2.6.8 and 6.1.1.4'
H H 0.0000 0.0000 'International Tables Vol C Tables 4.2.6.8 and 6.1.1.4'
N N 0.0061 0.0033 'International Tables Vol C Tables 4.2.6.8 and 6.1.1.4'
P P 0.1023 0.0942 'International Tables Vol C Tables 4.2.6.8 and 6.1.1.4'
S S 0.1246 0.1234 'International Tables Vol C Tables 4.2.6.8 and 6.1.1.4'
Pt Pt -1.7033 8.3905 'International Tables Vol C Tables 4.2.6.8 and 6.1.1.4'

loop_
_geom_angle_atom_site_label_1
_geom_angle_atom_site_label_2
_geom_angle_atom_site_label_3
_geom_angle
_geom_angle_site_symmetry_1
_geom_angle_site_symmetry_3
_geom_angle_publ_flag
P2 Pt1 P1 94.83(7) . . ?
P2 Pt1 S1 170.48(6) . . ?
P1 Pt1 S1 94.49(7) . . ?
P2 Pt1 S2 95.96(8) . . ?
P1 Pt1 S2 168.68(6) . . ?
S1 Pt1 S2 74.62(7) . . ?
C1 S1 Pt1 87.4(2) . . ?
C1 S2 Pt1 87.2(2) . . ?
N1 C1 S2 121.7(6) . . ?
N1 C1 S1 127.5(6) . . ?
S2 C1 S1 110.7(4) . . ?
C1 N1 C2 117.6(7) . . ?
N2 C2 N1 173.8(8) . . ?
C4 P1 C3 102.9(3) . . ?
C4 P1 C5 106.7(3) . . ?
C3 P1 C5 103.3(3) . . ?
C4 P1 Pt1 119.0(2) . . ?
C3 P1 Pt1 112.6(2) . . ?
C5 P1 Pt1 110.9(2) . . ?
P1 C3 H3A 109.5 . . ?
P1 C3 H3B 109.5 . . ?
H3A C3 H3B 109.5 . . ?
P1 C3 H3C 109.5 . . ?
H3A C3 H3C 109.5 . . ?
H3B C3 H3C 109.5 . . ?
P1 C4 H4A 109.5 . . ?
P1 C4 H4B 109.5 . . ?
H4A C4 H4B 109.5 . . ?
P1 C4 H4C 109.5 . . ?
H4A C4 H4C 109.5 . . ?
H4B C4 H4C 109.5 . . ?
C10 C5 C6 117.7(7) . . ?
C10 C5 P1 124.5(6) . . ?
C6 C5 P1 117.9(5) . . ?
C7 C6 C5 122.1(8) . . ?
C7 C6 H6A 119.0 . . ?
C5 C6 H6A 119.0 . . ?
C6 C7 C8 120.3(9) . . ?
C6 C7 H7A 119.9 . . ?
C8 C7 H7A 119.9 . . ?
C7 C8 C9 119.9(8) . . ?
C7 C8 H8A 120.0 . . ?
C9 C8 H8A 120.0 . . ?
C8 C9 C10 120.0(9) . . ?
C8 C9 H9A 120.0 . . ?
C10 C9 H9A 120.0 . . ?
C5 C10 C9 120.0(8) . . ?
C5 C10 H10A 120.0 . . ?
C9 C10 H10A 120.0 . . ?
C12 P2 C11 102.9(3) . . ?
C12 P2 C13 104.0(3) . . ?
C11 P2 C13 106.4(3) . . ?
C12 P2 Pt1 113.3(3) . . ?
C11 P2 Pt1 115.0(2) . . ?
C13 P2 Pt1 114.1(2) . . ?
P2 C11 H11A 109.5 . . ?
P2 C11 H11B 109.5 . . ?
H11A C11 H11B 109.5 . . ?
P2 C11 H11C 109.5 . . ?
H11A C11 H11C 109.5 . . ?
H11B C11 H11C 109.5 . . ?
P2 C12 H12A 109.5 . . ?
P2 C12 H12B 109.5 . . ?
H12A C12 H12B 109.5 . . ?
P2 C12 H12C 109.5 . . ?
H12A C12 H12C 109.5 . . ?
H12B C12 H12C 109.5 . . ?
C18 C13 C14 118.4(6) . . ?
C18 C13 P2 120.1(5) . . ?
C14 C13 P2 121.5(5) . . ?
C15 C14 C13 121.4(7) . . ?
C15 C14 H14A 119.3 . . ?
C13 C14 H14A 119.3 . . ?
C14 C15 C16 119.6(7) . . ?
C14 C15 H15A 120.2 . . ?
C16 C15 H15A 120.2 . . ?
C17 C16 C15 120.2(7) . . ?
C17 C16 H16A 119.9 . . ?
C15 C16 H16A 119.9 . . ?
C16 C17 C18 120.3(7) . . ?
C16 C17 H17A 119.9 . . ?
C18 C17 H17A 119.9 . . ?
C17 C18 C13 120.2(7) . . ?
C17 C18 H18A 119.9 . . ?
C13 C18 H18A 119.9 . . ?

loop_
_geom_bond_atom_site_label_1
_geom_bond_atom_site_label_2
_geom_bond_distance
_geom_bond_site_symmetry_2
_geom_bond_publ_flag
Pt1 P2 2.2670(19) . ?
Pt1 P1 2.2677(18) . ?
Pt1 S1 2.350(2) . ?
Pt1 S2 2.3566(19) . ?
S1 C1 1.734(7) . ?
S2 C1 1.733(7) . ?
C1 N1 1.300(8) . ?
N1 C2 1.312(11) . ?
C2 N2 1.176(11) . ?
P1 C4 1.808(7) . ?
P1 C3 1.810(6) . ?
P1 C5 1.816(6) . ?
C3 H3A 0.9600 . ?
C3 H3B 0.9600 . ?
C3 H3C 0.9600 . ?
C4 H4A 0.9600 . ?
C4 H4B 0.9600 . ?
C4 H4C 0.9600 . ?
C5 C10 1.386(9) . ?
C5 C6 1.392(10) . ?
C6 C7 1.356(11) . ?
C6 H6A 0.9300 . ?
C7 C8 1.365(12) . ?
C7 H7A 0.9300 . ?
C8 C9 1.374(12) . ?
C8 H8A 0.9300 . ?
C9 C10 1.402(10) . ?
C9 H9A 0.9300 . ?
C10 H10A 0.9300 . ?
P2 C12 1.804(6) . ?
P2 C11 1.806(7) . ?
P2 C13 1.821(6) . ?
C11 H11A 0.9600 . ?
C11 H11B 0.9600 . ?
C11 H11C 0.9600 . ?
C12 H12A 0.9600 . ?
C12 H12B 0.9600 . ?
C12 H12C 0.9600 . ?
C13 C18 1.386(9) . ?
C13 C14 1.388(9) . ?
C14 C15 1.371(10) . ?
C14 H14A 0.9300 . ?
C15 C16 1.379(11) . ?
C15 H15A 0.9300 . ?
C16 C17 1.368(11) . ?
C16 H16A 0.9300 . ?
C17 C18 1.386(9) . ?
C17 H17A 0.9300 . ?
C18 H18A 0.9300 . ?

loop_
_geom_torsion_atom_site_label_1
_geom_torsion_atom_site_label_2
_geom_torsion_atom_site_label_3
_geom_torsion_atom_site_label_4
_geom_torsion
_geom_torsion_site_symmetry_1
_geom_torsion_site_symmetry_2
_geom_torsion_site_symmetry_3
_geom_torsion_site_symmetry_4
_geom_torsion_publ_flag
P2 Pt1 S1 C1 7.6(5) . . . . ?
P1 Pt1 S1 C1 175.8(2) . . . . ?
S2 Pt1 S1 C1 -1.1(2) . . . . ?
P2 Pt1 S2 C1 -177.5(2) . . . . ?
P1 Pt1 S2 C1 -15.2(4) . . . . ?
S1 Pt1 S2 C1 1.1(2) . . . . ?
Pt1 S2 C1 N1 176.2(6) . . . . ?
Pt1 S2 C1 S1 -1.5(3) . . . . ?
Pt1 S1 C1 N1 -176.1(6) . . . . ?
Pt1 S1 C1 S2 1.5(3) . . . . ?
S2 C1 N1 C2 -172.8(5) . . . . ?
S1 C1 N1 C2 4.6(10) . . . . ?
C1 N1 C2 N2 146(8) . . . . ?
P2 Pt1 P1 C4 -43.5(3) . . . . ?
S1 Pt1 P1 C4 138.4(3) . . . . ?
S2 Pt1 P1 C4 154.1(4) . . . . ?
P2 Pt1 P1 C3 -164.0(3) . . . . ?
S1 Pt1 P1 C3 18.0(3) . . . . ?
S2 Pt1 P1 C3 33.7(4) . . . . ?
P2 Pt1 P1 C5 80.8(2) . . . . ?
S1 Pt1 P1 C5 -97.3(2) . . . . ?
S2 Pt1 P1 C5 -81.5(4) . . . . ?
C4 P1 C5 C10 -13.7(7) . . . . ?
C3 P1 C5 C10 94.4(6) . . . . ?
Pt1 P1 C5 C10 -144.7(5) . . . . ?
C4 P1 C5 C6 168.1(6) . . . . ?
C3 P1 C5 C6 -83.8(6) . . . . ?
Pt1 P1 C5 C6 37.1(6) . . . . ?
C10 C5 C6 C7 0.9(12) . . . . ?
P1 C5 C6 C7 179.2(7) . . . . ?
C5 C6 C7 C8 0.7(14) . . . . ?
C6 C7 C8 C9 -2.2(14) . . . . ?
C7 C8 C9 C10 2.2(13) . . . . ?
C6 C5 C10 C9 -0.9(11) . . . . ?
P1 C5 C10 C9 -179.1(6) . . . . ?
C8 C9 C10 C5 -0.6(12) . . . . ?
P1 Pt1 P2 C12 -168.4(3) . . . . ?
S1 Pt1 P2 C12 -0.2(5) . . . . ?
S2 Pt1 P2 C12 8.2(3) . . . . ?
P1 Pt1 P2 C11 -50.5(2) . . . . ?
S1 Pt1 P2 C11 117.7(4) . . . . ?
S2 Pt1 P2 C11 126.1(2) . . . . ?
P1 Pt1 P2 C13 72.9(2) . . . . ?
S1 Pt1 P2 C13 -119.0(4) . . . . ?
S2 Pt1 P2 C13 -110.6(2) . . . . ?
C12 P2 C13 C18 -106.7(6) . . . . ?
C11 P2 C13 C18 145.1(5) . . . . ?
Pt1 P2 C13 C18 17.2(6) . . . . ?
C12 P2 C13 C14 71.2(6) . . . . ?
C11 P2 C13 C14 -37.0(6) . . . . ?
Pt1 P2 C13 C14 -164.9(4) . . . . ?
C18 C13 C14 C15 0.2(10) . . . . ?
P2 C13 C14 C15 -177.8(5) . . . . ?
C13 C14 C15 C16 1.7(11) . . . . ?
C14 C15 C16 C17 -2.5(11) . . . . ?
C15 C16 C17 C18 1.4(11) . . . . ?
C16 C17 C18 C13 0.6(11) . . . . ?
C14 C13 C18 C17 -1.3(10) . . . . ?
P2 C13 C18 C17 176.7(5) . . . . ?
